data_2101277
loop_
_publ_author_name
'Haller, K. J.'
'Rae, A. D.'
'Heerdegen, A. P.'
'Hockless, D. C. R.'
'Welberry, T. R.'

_publ_section_title
;
 The fourfold disordered structures of
 <i>p</i>-chloro-<i>N</i>-(<i>p</i>-methylbenzylidene)aniline and
 <i>p</i>-methyl-<i>N</i>-(<i>p</i>-chlorobenzylidene)aniline
;
_journal_issue 2
_journal_name_full 'Acta Crystallographica Section B'
_journal_page_first 187
_journal_page_last 197
_journal_paper_doi 10.1107/S0108768194010748
_journal_volume 51
_journal_year 1995
_chemical_formula_sum 'C14 H12 Cl N'
_chemical_formula_weight 229.6
_symmetry_cell_setting monoclinic
_symmetry_space_group_name_Hall '-P 2yab'
_symmetry_space_group_name_H-M 'P 1 21/a 1'
_cell_angle_alpha 90
_cell_angle_beta 99.130(10)
_cell_angle_gamma 90
_cell_formula_units_Z 2
_cell_length_a 5.971(2)
_cell_length_b 7.411(3)
_cell_length_c 13.731(2)
_cell_volume 599.9(3)
_diffrn_radiation_type CuK\a
_diffrn_radiation_wavelength 1.5418
_exptl_absorpt_coefficient_mu 2.43
_exptl_crystal_density_diffrn 1.27
_cod_data_source_file bk0015.cif
_cod_data_source_block ClMe
_cod_original_cell_volume 600.0(10)
_cod_original_formula_sum 'C14 H12 Cl1 N1'
_cod_database_code 2101277

loop_
_atom_site_label
_atom_site_fract_x
_atom_site_fract_y
_atom_site_fract_z
_atom_site_U_iso_or_equiv
Cl1 .1476(8) .4482(9) .9128(3) .104(2)
C14 .2600(9) .4757(10) .8064(6) .0760(10)
C15 .1461(12) .4116(11) .7170(6) .0660(10)
C16 .2366(15) .4337(14) .6314(6) .0540(10)
C11 .4433(16) .5205(16) .6328(6) .0510(10)
C12 .5571(13) .5847(15) .7222(6) .30600(10)
C13 .4667(10) .5626(12) .8078(6) .0730(10)
C1 .539(2) .541(2) .5425(10) .0470(10)
C27 .8286(16) .5400(15) .1035(7) .078(3)
C24 .7412(14) .5173(12) .2007(6) .0540(10)
C25 .8643(16) .5832(14) .2879(7) .0600(10)
C26 .785(2) .5626(17) .3762(6) .0610(10)
C21 .580(2) .4756(17) .3798(6) .0540(10)
C22 .4572(18) .4098(15) .2927(7) .0560(10)
C23 .5365(14) .4304(12) .2044(6) .0570(10)
N2 .474(3) .452(2) .4645(10) .076(2)
Cl1' .2293(16) .477(2) .9255(5) .115(4)
C14' .2735(15) .4871(18) .8053(8) .078(3)
C15' .4752(17) .555(2) .7819(9) .071(2)
C16' .511(2) .563(2) .6852(10) .053(2)
C11' .346(2) .503(2) .6092(9) .043(2)
C12' .144(2) .435(2) .6326(8) .048(2)
C13' .1084(17) .427(2) .7293(8) .064(3)
C1' .386(3) .510(3) .5075(11) .037(2)
C27' .760(4) .522(3) .0856(9) .074(6)
C24' .707(3) .521(2) .1901(9) .048(3)
C25' .500(3) .457(2) .2098(10) .057(3)
C26' .452(3) .457(2) .3047(11) .054(3)
C21' .609(3) .520(2) .3826(10) .041(3)
C22' .816(3) .584(2) .3629(9) .054(3)
N2' .579(3) .535(2) .4827(11) .058(4)
H115 -.0017 .3480 .7145 ?
H116 .1537 .3856 .5674 ?
H112 .7076 .6464 .7242 ?
H113 .5520 .6088 .8714 ?
H125 1.0141 .6455 .2863 ?
H126 .8788 .6096 .4383 ?
H122 .3123 .3456 .2946 ?
H123 .4475 .3815 .1426 ?
H11 .6645 .6300 .5415 ?
H127 .9775 .6050 .1152 ?
H227 .8503 .4184 .0747 ?
H327 .7167 .6108 .0573 ?
H427 .7188 .4845 .0496 ?
H527 .8461 .6711 .0901 ?
H627 .9796 .4787 .1075 ?
H115' .5960 .5996 .8349 ?
H116' .6572 .6113 .6686 ?
H112' .0226 .3918 .5785 ?
H113' -.0386 .3801 .7447 ?
H125' .3809 .4126 .1532 ?
H126' .2988 .4108 .3165 ?
H122' .9289 .6299 .4171 ?
H123' 1.0110 .6317 .2538 ?
H1C1' .2531 .4886 .4535 ?
H127' .6234 .4737 .0388 ?
H227' .7857 .6501 .0651 ?
H327' .8927 .4475 .0814 ?
H427' .9111 .5738 .0847 ?
H527' .7488 .3974 .0584 ?
H627' .6419 .6000 .0421 ?

loop_
_geom_angle_atom_site_label_1
_geom_angle_atom_site_label_2
_geom_angle_atom_site_label_3
_geom_angle
Cl1 C14 C15 120.60(10)
Cl1 C14 C13 120.60(10)
C15 C14 C13 118.70(10)
C14 C15 C16 120.60(10)
C15 C16 C11 120.70(10)
C16 C11 C12 118.70(10)
C11 C12 C13 120.70(10)
C14 C13 C12 120.60(10)
C16 C11 C1 120.4(3)
C12 C11 C1 120.9(3)
C11 C1 N2 123.9(4)
C27 C24 C25 120.60(10)
C27 C24 C23 120.60(10)
C25 C24 C23 118.70(10)
C24 C25 C26 120.60(10)
C25 C26 C21 120.70(10)
C26 C21 C22 118.70(10)
C21 C22 C23 120.70(10)
C24 C23 C22 120.60(10)
C26 C21 N2 126.6(3)
C22 C21 N2 114.7(3)
C1 N2 C21 120.8(4)

loop_
_geom_bond_atom_site_label_1
_geom_bond_atom_site_label_2
_geom_bond_distance
Cl1 C14 1.714(9)
C14 C15 1.3890(10)
C15 C16 1.379(2)
C16 C11 1.3890(10)
C11 C12 1.3890(10)
C14 C13 1.3890(10)
C12 C13 1.379(2)
C11 C1 1.455(13)
C27 C24 1.518(10)
C24 C25 1.3890(10)
C25 C26 1.379(2)
C26 C21 1.3890(10)
C21 C22 1.3890(10)
C24 C23 1.3890(10)
C22 C23 1.379(2)
C21 N2 1.420(12)
C1 N2 1.265

loop_
_geom_torsion_atom_site_label_1
_geom_torsion_atom_site_label_2
_geom_torsion_atom_site_label_3
_geom_torsion_atom_site_label_4
_geom_torsion
_geom_torsion_publ_flag
C11 C1 N2 C21 -178.2(7) yes
N2 C1 C11 C16 -15.8(5) yes
C1 N2 C21 C26 13.7(6) yes
N2' C1' C11' C16' 13.8(12) yes
C1' N2' C21' C26' -8.8(11) yes
C11' C1' N2' C21' 173.2(7) yes
N2 C1 C11 C12 163.2(4) yes
C1 N2 C21 C22 -163.4(4) yes
N2' C1' C11' C12' -165.2(11) yes
C1' N2' C21' C22' 168.3(10) yes
